data_2021065
loop_
_publ_author_name
'Soqaka, Antonia A.'
'Esterhuysen, Catharine'
'Lemmerer, Andreas'

_publ_section_title
;
 Prevalent polymorphism in benzophenones
;
_journal_coeditor_code YP3152
_journal_issue 4
_journal_name_full 'Acta Crystallographica Section C'
_journal_page_first
;
;
_journal_paper_doi 10.1107/S2053229618003522
_journal_volume 74
_journal_year 2018
_chemical_formula_iupac 'C15 H14 O1'
_chemical_formula_moiety 'C15 H14 O1'
_chemical_formula_sum 'C15 H14 O'
_chemical_formula_weight 210.26
_chemical_name_systematic
;
4,4'-Dimethylbenzophenone
;
_space_group_IT_number 154
_symmetry_cell_setting trigonal
_symmetry_space_group_name_Hall 'P 32 2"'
_symmetry_space_group_name_H-M 'P 32 2 1'
_atom_sites_solution_hydrogens geom
_audit_conform_dict_name cif_core.dic
_audit_conform_dict_version 2.4.3
_audit_creation_method 'WinGX routine CIF_UPDATE'
_cell_angle_alpha 90
_cell_angle_beta 90
_cell_angle_gamma 120
_cell_formula_units_Z 3
_cell_length_a 9.4796(14)
_cell_length_b 9.4796(14)
_cell_length_c 11.164(3)
_cell_measurement_reflns_used 1026
_cell_measurement_temperature 173(2)
_cell_measurement_theta_max 28.18
_cell_measurement_theta_min 2.48
_cell_volume 868.8(3)
_computing_cell_refinement
;
SAINT-Plus (Bruker, 2016)
;
_computing_data_collection
;
APEX3 (Bruker, 2016)
;
_computing_data_reduction
;
SAINT-Plus (Bruker, 2016) and XPREP (Bruker, 2016)
;
_computing_molecular_graphics
;
ORTEP-3 for Windows (Farrugia, 2012) and Mercury (Macrae <i>et al.</i>,
2008)
;
_computing_publication_material
;
WinGX (Farrugia, 2012)
;
_computing_structure_refinement
;
SHELXL2017 (Sheldrick, 2015b)
;
_computing_structure_solution
;
SHELXT (Sheldrick, 2015a)
;
_diffrn_ambient_temperature 173(2)
_diffrn_measured_fraction_theta_full 1
_diffrn_measured_fraction_theta_max 1
_diffrn_measurement_device_type 'Bruker D8 Venture Photon CCD area detector'
_diffrn_measurement_method '\w scans'
_diffrn_radiation_monochromator graphite
_diffrn_radiation_type MoK\a
_diffrn_radiation_wavelength 0.71073
_diffrn_reflns_av_R_equivalents 0.0385
_diffrn_reflns_limit_h_max 4
_diffrn_reflns_limit_h_min -12
_diffrn_reflns_limit_k_max 11
_diffrn_reflns_limit_k_min -10
_diffrn_reflns_limit_l_max 10
_diffrn_reflns_limit_l_min -14
_diffrn_reflns_number 2540
_diffrn_reflns_theta_full 25.242
_diffrn_reflns_theta_max 27.989
_diffrn_reflns_theta_min 2.481
_diffrn_standards_number 0
_exptl_absorpt_coefficient_mu 0.074
_exptl_absorpt_correction_T_max 0.96
_exptl_absorpt_correction_T_min 0.95
_exptl_absorpt_correction_type multi-scan
_exptl_absorpt_process_details
;
(SADABS; Sheldrick, 1996)
;
_exptl_crystal_colour colourless
_exptl_crystal_density_diffrn 1.206
_exptl_crystal_density_method 'not measured'
_exptl_crystal_description plate
_exptl_crystal_F_000 336
_exptl_crystal_size_max 0.428
_exptl_crystal_size_mid 0.172
_exptl_crystal_size_min 0.052
_refine_diff_density_max 0.165
_refine_diff_density_min -0.134
_refine_ls_abs_structure_details
;
Flack x determined using 434 quotients [(I+)-(I-)]/[(I+)+(I-)]
(Parsons <i>et al.</i>,  2013)
;
_refine_ls_abs_structure_Flack -0.1(10)
_refine_ls_extinction_method none
_refine_ls_goodness_of_fit_ref 1.019
_refine_ls_hydrogen_treatment constr
_refine_ls_matrix_type full
_refine_ls_number_constraints 0
_refine_ls_number_parameters 75
_refine_ls_number_reflns 1411
_refine_ls_number_restraints 0
_refine_ls_restrained_S_all 1.019
_refine_ls_R_factor_all 0.0533
_refine_ls_R_factor_gt 0.0428
_refine_ls_shift/su_max 0
_refine_ls_shift/su_mean 0
_refine_ls_structure_factor_coef Fsqd
_refine_ls_weighting_details 'w=1/[\s^2^(Fo^2^)+(0.0484P)^2^+0.1427P] where P=(Fo^2^+2Fc^2^)/3'
_refine_ls_weighting_scheme calc
_refine_ls_wR_factor_gt 0.1045
_refine_ls_wR_factor_ref 0.1126
_reflns_number_gt 1201
_reflns_number_total 1411
_reflns_threshold_expression 'I > 2\s(I)'
_cod_data_source_file yp3152sup1.cif
_cod_data_source_block 3a
_cod_database_code 2021065

loop_
_symmetry_equiv_pos_as_xyz
'x, y, z'
'-y, x-y, z+2/3'
'-x+y, -x, z+1/3'
'y, x, -z'
'x-y, -y, -z+1/3'
'-x, -x+y, -z+2/3'

loop_
_atom_site_type_symbol
_atom_site_label
_atom_site_fract_x
_atom_site_fract_y
_atom_site_fract_z
_atom_site_U_iso_or_equiv
_atom_site_adp_type
_atom_site_calc_flag
_atom_site_occupancy
C C1 0.2106(3) 1.2106(3) 1 0.0379(7) Uani d 1
C C2 0.2064(2) 1.0578(2) 0.96154(18) 0.0337(5) Uani d 1
C C3 0.3217(3) 1.0669(3) 0.8794(2) 0.0451(6) Uani d 1
H H3 0.397027 1.169024 0.845101 0.054 Uiso calc 1
C C4 0.3275(3) 0.9289(3) 0.8472(2) 0.0459(6) Uani d 1
H H4 0.406007 0.937522 0.790289 0.055 Uiso calc 1
C C5 0.2205(3) 0.7781(3) 0.89675(19) 0.0394(5) Uani d 1
C C6 0.1066(3) 0.7692(3) 0.97962(18) 0.0394(5) Uani d 1
H H6 0.03393 0.667482 1.015751 0.047 Uiso calc 1
C C7 0.0974(3) 0.9062(3) 1.01046(17) 0.0349(5) Uani d 1
H H7 0.016306 0.896735 1.065189 0.042 Uiso calc 1
C C8 0.2281(3) 0.6273(4) 0.8628(3) 0.0572(7) Uani d 1
H H8A 0.317531 0.626456 0.906303 0.086 Uiso calc 1
H H8B 0.246834 0.628005 0.776436 0.086 Uiso calc 1
H H8C 0.125013 0.529904 0.883801 0.086 Uiso calc 1
O O1 0.3395(2) 1.3395(2) 1 0.0605(7) Uani d 1

loop_
_atom_site_aniso_label
_atom_site_aniso_U_11
_atom_site_aniso_U_22
_atom_site_aniso_U_33
_atom_site_aniso_U_12
_atom_site_aniso_U_13
_atom_site_aniso_U_23
C1 0.0316(11) 0.0316(11) 0.0439(16) 0.0109(12) -0.0062(7) 0.0062(7)
C2 0.0253(10) 0.0354(10) 0.0354(9) 0.0115(8) -0.0049(8) 0.0042(8)
C3 0.0265(11) 0.0511(14) 0.0551(14) 0.0174(10) 0.0059(10) 0.0187(11)
C4 0.0323(12) 0.0674(16) 0.0444(12) 0.0297(12) 0.0072(10) 0.0098(11)
C5 0.0338(11) 0.0509(13) 0.0373(10) 0.0241(11) -0.0052(9) -0.0048(10)
C6 0.0383(11) 0.0355(11) 0.0388(10) 0.0142(10) 0.0040(9) -0.0008(9)
C7 0.0357(11) 0.0341(10) 0.0307(9) 0.0142(9) 0.0033(8) 0.0004(8)
C8 0.0505(15) 0.0633(17) 0.0660(17) 0.0345(14) 0.0013(14) -0.0144(14)
O1 0.0344(9) 0.0344(9) 0.0993(19) 0.0070(11) -0.0050(7) 0.0050(7)

loop_
_atom_type_symbol
_atom_type_description
_atom_type_scat_dispersion_real
_atom_type_scat_dispersion_imag
_atom_type_scat_source
C C 0.0033 0.0016 'International Tables Vol C Tables 4.2.6.8 and 6.1.1.4'
H H 0 0 'International Tables Vol C Tables 4.2.6.8 and 6.1.1.4'
O O 0.0106 0.006 'International Tables Vol C Tables 4.2.6.8 and 6.1.1.4'

loop_
_exptl_crystal_face_index_h
_exptl_crystal_face_index_k
_exptl_crystal_face_index_l
_exptl_crystal_face_perp_dist
2 1 2 0.082
-2 -1 -2 0.078
-2 1 1 0.022
2 -1 -1 0.026
-2 -1 -1 0.062
2 1 1 0.065
1 -1 1 0.177
-1 2 -2 0.154
1 0 2 0.127

loop_
_geom_angle_atom_site_label_1
_geom_angle_atom_site_label_2
_geom_angle_atom_site_label_3
_geom_angle_site_symmetry_1
_geom_angle_site_symmetry_3
_geom_angle
O1 C1 C2 . 4_467 119.9(3)
O1 C1 C2 . . 119.9(3)
C2 C1 C2 4_467 . 120.2(3)
C7 C2 C3 . . 118.4(2)
C7 C2 C1 . . 122.2(2)
C3 C2 C1 . . 119.3(2)
C4 C3 C2 . . 120.8(2)
C4 C3 H3 . . 119.6
C2 C3 H3 . . 119.6
C3 C4 C5 . . 121.0(2)
C3 C4 H4 . . 119.5
C5 C4 H4 . . 119.5
C4 C5 C6 . . 118.2(2)
C4 C5 C8 . . 121.1(2)
C6 C5 C8 . . 120.7(2)
C7 C6 C5 . . 121.2(2)
C7 C6 H6 . . 119.4
C5 C6 H6 . . 119.4
C6 C7 C2 . . 120.4(2)
C6 C7 H7 . . 119.8
C2 C7 H7 . . 119.8
C5 C8 H8A . . 109.5
C5 C8 H8B . . 109.5
H8A C8 H8B . . 109.5
C5 C8 H8C . . 109.5
H8A C8 H8C . . 109.5
H8B C8 H8C . . 109.5

loop_
_geom_bond_atom_site_label_1
_geom_bond_atom_site_label_2
_geom_bond_site_symmetry_2
_geom_bond_distance
C1 O1 . 1.222(4)
C1 C2 4_467 1.492(3)
C1 C2 . 1.492(3)
C2 C7 . 1.395(3)
C2 C3 . 1.396(3)
C3 C4 . 1.384(4)
C3 H3 . 0.95
C4 C5 . 1.389(3)
C4 H4 . 0.95
C5 C6 . 1.392(3)
C5 C8 . 1.515(4)
C6 C7 . 1.389(3)
C6 H6 . 0.95
C7 H7 . 0.95
C8 H8A . 0.98
C8 H8B . 0.98
C8 H8C . 0.98

loop_
_geom_torsion_atom_site_label_1
_geom_torsion_atom_site_label_2
_geom_torsion_atom_site_label_3
_geom_torsion_atom_site_label_4
_geom_torsion_site_symmetry_1
_geom_torsion
O1 C1 C2 C7 . 147.66(15)
C2 C1 C2 C7 4_467 -32.34(15)
O1 C1 C2 C3 . -28.2(2)
C2 C1 C2 C3 4_467 151.8(2)
C7 C2 C3 C4 . 0.0(3)
C1 C2 C3 C4 . 176.10(19)
C2 C3 C4 C5 . -0.8(4)
C3 C4 C5 C6 . 0.2(3)
C3 C4 C5 C8 . -179.2(2)
C4 C5 C6 C7 . 1.3(3)
C8 C5 C6 C7 . -179.3(2)
C5 C6 C7 C2 . -2.1(3)
C3 C2 C7 C6 . 1.4(3)
C1 C2 C7 C6 . -174.52(18)

_cod_database_fobs_code 2021065
